data_1555535
loop_
_publ_author_name
'Wang, Qiang'
'Li, Xingwei'

_publ_section_title
;
 Synthesis of 1H-Indazoles from Imidates and Nitrosobenzenes via
 Synergistic Rhodium/Copper Catalysis.
;
_journal_issue 9
_journal_name_full 'Organic letters'
_journal_page_first 2102
_journal_page_last 2105
_journal_paper_doi 10.1021/acs.orglett.6b00727
_journal_volume 18
_journal_year 2016
_chemical_formula_sum 'C19 H25 Cl N O Rh'
_chemical_formula_weight 421.76
_space_group_crystal_system monoclinic
_space_group_IT_number 14
_space_group_name_Hall '-P 2ybc'
_space_group_name_H-M_alt 'P 1 21/c 1'
_atom_sites_solution_hydrogens mixed
_audit_creation_method SHELXL-2013
_cell_angle_alpha 90
_cell_angle_beta 91.055(2)
_cell_angle_gamma 90
_cell_formula_units_Z 8
_cell_length_a 13.0578(11)
_cell_length_b 15.8566(13)
_cell_length_c 18.5108(15)
_cell_measurement_reflns_used 6637
_cell_measurement_temperature 293(2)
_cell_measurement_theta_max 50.778
_cell_measurement_theta_min 4.574
_cell_volume 3832.1(5)
_computing_cell_refinement 'Bruker SMART'
_computing_data_collection 'Bruker SMART'
_computing_data_reduction 'Bruker SHELXTL'
_computing_molecular_graphics 'Bruker SHELXTL'
_computing_publication_material 'Bruker SHELXTL'
_computing_structure_refinement 'SHELXL-2013 (Sheldrick, 2013)'
_computing_structure_solution 'Bruker SHELXTL'
_diffrn_ambient_temperature 293(2)
_diffrn_measured_fraction_theta_full 0.999
_diffrn_measured_fraction_theta_max 0.999
_diffrn_measurement_device_type 'CCD area detector'
_diffrn_measurement_method 'phi and omega scans'
_diffrn_radiation_type MoK\a
_diffrn_radiation_wavelength 0.71073
_diffrn_reflns_av_R_equivalents 0.0410
_diffrn_reflns_av_unetI/netI 0.0432
_diffrn_reflns_Laue_measured_fraction_full 0.999
_diffrn_reflns_Laue_measured_fraction_max 0.999
_diffrn_reflns_limit_h_max 16
_diffrn_reflns_limit_h_min -9
_diffrn_reflns_limit_k_max 19
_diffrn_reflns_limit_k_min -19
_diffrn_reflns_limit_l_max 22
_diffrn_reflns_limit_l_min -22
_diffrn_reflns_number 22592
_diffrn_reflns_point_group_measured_fraction_full 0.999
_diffrn_reflns_point_group_measured_fraction_max 0.999
_diffrn_reflns_theta_full 25.242
_diffrn_reflns_theta_max 26.000
_diffrn_reflns_theta_min 2.021
_exptl_absorpt_coefficient_mu 1.034
_exptl_absorpt_correction_T_max 0.7456
_exptl_absorpt_correction_T_min 0.6551
_exptl_absorpt_correction_type multi-scan
_exptl_absorpt_process_details sadabs
_exptl_crystal_colour red
_exptl_crystal_density_diffrn 1.462
_exptl_crystal_description prismatic
_exptl_crystal_F_000 1728
_exptl_crystal_size_max 0.180
_exptl_crystal_size_mid 0.150
_exptl_crystal_size_min 0.110
_refine_diff_density_max 0.506
_refine_diff_density_min -0.288
_refine_diff_density_rms 0.068
_refine_ls_extinction_method none
_refine_ls_goodness_of_fit_ref 1.011
_refine_ls_hydrogen_treatment mixed
_refine_ls_matrix_type full
_refine_ls_number_parameters 435
_refine_ls_number_reflns 7524
_refine_ls_number_restraints 0
_refine_ls_restrained_S_all 1.011
_refine_ls_R_factor_all 0.0434
_refine_ls_R_factor_gt 0.0327
_refine_ls_shift/su_max 0.003
_refine_ls_shift/su_mean 0.000
_refine_ls_structure_factor_coef Fsqd
_refine_ls_weighting_details 'w=1/[\s^2^(Fo^2^)+(0.0419P)^2^+0.1579P] where P=(Fo^2^+2Fc^2^)/3'
_refine_ls_weighting_scheme calc
_refine_ls_wR_factor_gt 0.0773
_refine_ls_wR_factor_ref 0.0829
_reflns_Friedel_coverage 0.000
_reflns_number_gt 6141
_reflns_number_total 7524
_reflns_threshold_expression 'I > 2\s(I)'
_cod_data_source_file ol6b00727_si_001.cif
_cod_data_source_block cd16058
_cod_original_sg_symbol_H-M 'P 21/c'
_cod_database_code 1555535
_shelx_space_group_comment
; 
The symmetry employed for this shelxl refinement is uniquely defined 
by the following loop, which should always be used as a source of 
symmetry information in preference to the above space-group names. 
They are only intended as comments. 
;
_shelx_estimated_absorpt_t_min 0.836
_shelx_estimated_absorpt_t_max 0.895
_shelxl_version_number 2013-4

loop_
_space_group_symop_operation_xyz
'x, y, z'
'-x, y+1/2, -z+1/2'
'-x, -y, -z'
'x, -y-1/2, z-1/2'

loop_
_atom_site_label
_atom_site_type_symbol
_atom_site_fract_x
_atom_site_fract_y
_atom_site_fract_z
_atom_site_U_iso_or_equiv
_atom_site_adp_type
_atom_site_occupancy
_atom_site_site_symmetry_order
_atom_site_calc_flag
_atom_site_refinement_flags_posn
_atom_site_refinement_flags_adp
Rh1 Rh 0.51256(2) 0.93518(2) 0.23305(2) 0.03553(8) Uani 1 1 d . .
Rh2 Rh 0.10989(2) 1.03351(2) 0.31173(2) 0.03866(8) Uani 1 1 d . .
Cl1 Cl 0.38631(6) 0.83637(5) 0.27649(4) 0.0529(2) Uani 1 1 d . .
Cl2 Cl 0.24080(6) 1.13130(5) 0.27883(4) 0.0566(2) Uani 1 1 d . .
N1 N 0.40251(19) 1.00743(16) 0.17801(13) 0.0379(5) Uani 1 1 d . .
N2 N 0.1627(2) 0.94213(17) 0.24033(13) 0.0428(6) Uani 1 1 d . .
O1 O 0.13413(17) 0.88402(15) 0.12556(11) 0.0570(6) Uani 1 1 d . .
O2 O 0.32435(16) 1.02944(12) 0.06470(10) 0.0470(5) Uani 1 1 d . .
C1 C 0.5095(2) 0.87991(17) 0.13402(14) 0.0381(6) Uani 1 1 d . .
C2 C 0.5595(2) 0.80716(18) 0.11194(17) 0.0464(7) Uani 1 1 d . .
H2 H 0.6000 0.7772 0.1449 0.056 Uiso 1 1 calc R U
C3 C 0.5495(3) 0.7787(2) 0.04104(18) 0.0558(8) Uani 1 1 d . .
H3 H 0.5831 0.7297 0.0274 0.067 Uiso 1 1 calc R U
C4 C 0.4908(3) 0.8217(2) -0.00934(17) 0.0565(9) Uani 1 1 d . .
H4 H 0.4857 0.8023 -0.0567 0.068 Uiso 1 1 calc R U
C5 C 0.4399(3) 0.8935(2) 0.01091(16) 0.0503(8) Uani 1 1 d . .
H5 H 0.4003 0.9233 -0.0227 0.060 Uiso 1 1 calc R U
C6 C 0.4481(2) 0.92119(17) 0.08203(15) 0.0391(7) Uani 1 1 d . .
C7 C 0.3894(2) 0.99123(18) 0.11130(15) 0.0386(6) Uani 1 1 d . .
C8 C 0.2697(2) 1.1016(2) 0.08998(16) 0.0494(8) Uani 1 1 d . .
H8A H 0.3174 1.1446 0.1067 0.059 Uiso 1 1 calc R U
H8B H 0.2264 1.0860 0.1298 0.059 Uiso 1 1 calc R U
C9 C 0.2053(3) 1.1347(2) 0.02767(19) 0.0676(10) Uani 1 1 d . .
H9A H 0.2488 1.1488 -0.0118 0.101 Uiso 1 1 calc R U
H9B H 0.1689 1.1841 0.0427 0.101 Uiso 1 1 calc R U
H9C H 0.1572 1.0922 0.0125 0.101 Uiso 1 1 calc R U
C10 C 0.6358(2) 1.0229(2) 0.24218(18) 0.0519(8) Uani 1 1 d . .
C11 C 0.6781(2) 0.9395(2) 0.24398(17) 0.0462(7) Uani 1 1 d . .
C12 C 0.6365(2) 0.89706(19) 0.30477(15) 0.0417(7) Uani 1 1 d . .
C13 C 0.5765(2) 0.9586(2) 0.34440(16) 0.0481(8) Uani 1 1 d . .
C14 C 0.5769(3) 1.0343(2) 0.30737(18) 0.0517(8) Uani 1 1 d . .
C15 C 0.6603(3) 1.0915(3) 0.1897(2) 0.0872(14) Uani 1 1 d . .
H15A H 0.7145 1.1259 0.2093 0.131 Uiso 1 1 calc R U
H15B H 0.6005 1.1256 0.1812 0.131 Uiso 1 1 calc R U
H15C H 0.6815 1.0669 0.1450 0.131 Uiso 1 1 calc R U
C16 C 0.7553(3) 0.9047(3) 0.19385(19) 0.0698(10) Uani 1 1 d . .
H16A H 0.7370 0.9199 0.1451 0.105 Uiso 1 1 calc R U
H16B H 0.7571 0.8444 0.1981 0.105 Uiso 1 1 calc R U
H16C H 0.8216 0.9274 0.2060 0.105 Uiso 1 1 calc R U
C17 C 0.6585(3) 0.8096(2) 0.3298(2) 0.0641(10) Uani 1 1 d . .
H17A H 0.6912 0.7788 0.2920 0.096 Uiso 1 1 calc R U
H17B H 0.5955 0.7822 0.3418 0.096 Uiso 1 1 calc R U
H17C H 0.7029 0.8114 0.3717 0.096 Uiso 1 1 calc R U
C18 C 0.5204(3) 0.9392(3) 0.41273(18) 0.0763(12) Uani 1 1 d . .
H18A H 0.4891 0.9898 0.4304 0.114 Uiso 1 1 calc R U
H18B H 0.5679 0.9179 0.4485 0.114 Uiso 1 1 calc R U
H18C H 0.4685 0.8977 0.4029 0.114 Uiso 1 1 calc R U
C19 C 0.5252(3) 1.1151(2) 0.3286(3) 0.0883(14) Uani 1 1 d . .
H19A H 0.5067 1.1465 0.2860 0.132 Uiso 1 1 calc R U
H19B H 0.5712 1.1480 0.3582 0.132 Uiso 1 1 calc R U
H19C H 0.4647 1.1024 0.3552 0.132 Uiso 1 1 calc R U
C20 C 0.0305(2) 1.0623(2) 0.22010(16) 0.0445(7) Uani 1 1 d . .
C21 C -0.0302(3) 1.1323(2) 0.20542(19) 0.0613(9) Uani 1 1 d . .
H21 H -0.0358 1.1749 0.2396 0.074 Uiso 1 1 calc R U
C22 C -0.0833(3) 1.1389(3) 0.1391(2) 0.0750(12) Uani 1 1 d . .
H22 H -0.1245 1.1857 0.1301 0.090 Uiso 1 1 calc R U
C23 C -0.0756(3) 1.0780(3) 0.0873(2) 0.0743(12) Uani 1 1 d . .
H23 H -0.1123 1.0831 0.0440 0.089 Uiso 1 1 calc R U
C24 C -0.0139(3) 1.0096(3) 0.09920(17) 0.0598(9) Uani 1 1 d . .
H24 H -0.0078 0.9682 0.0639 0.072 Uiso 1 1 calc R U
C25 C 0.0397(2) 1.0023(2) 0.16446(15) 0.0448(7) Uani 1 1 d . .
C26 C 0.1166(2) 0.93791(19) 0.17922(15) 0.0429(7) Uani 1 1 d . .
C27 C 0.2130(3) 0.8211(2) 0.13582(18) 0.0590(9) Uani 1 1 d . .
H27A H 0.1929 0.7809 0.1725 0.071 Uiso 1 1 calc R U
H27B H 0.2767 0.8475 0.1513 0.071 Uiso 1 1 calc R U
C28 C 0.2264(3) 0.7773(3) 0.0650(2) 0.0754(12) Uani 1 1 d . .
H28A H 0.1626 0.7524 0.0497 0.113 Uiso 1 1 calc R U
H28B H 0.2774 0.7341 0.0703 0.113 Uiso 1 1 calc R U
H28C H 0.2477 0.8175 0.0295 0.113 Uiso 1 1 calc R U
C29 C 0.0573(2) 1.0965(2) 0.40721(16) 0.0513(8) Uani 1 1 d . .
C30 C 0.1446(3) 1.0464(2) 0.43067(16) 0.0568(9) Uani 1 1 d . .
C31 C 0.1232(3) 0.9619(2) 0.41544(17) 0.0582(9) Uani 1 1 d . .
C32 C 0.0218(3) 0.9580(2) 0.38286(17) 0.0547(9) Uani 1 1 d . .
C33 C -0.0197(2) 1.0403(2) 0.38261(16) 0.0505(8) Uani 1 1 d . .
C34 C 0.0491(3) 1.1905(2) 0.4151(2) 0.0775(12) Uani 1 1 d . .
H34A H -0.0011 1.2117 0.3811 0.116 Uiso 1 1 calc R U
H34B H 0.1143 1.2158 0.4059 0.116 Uiso 1 1 calc R U
H34C H 0.0287 1.2040 0.4633 0.116 Uiso 1 1 calc R U
C35 C 0.2411(3) 1.0819(3) 0.4626(2) 0.0839(13) Uani 1 1 d . .
H35A H 0.2903 1.0374 0.4695 0.126 Uiso 1 1 calc R U
H35B H 0.2270 1.1076 0.5083 0.126 Uiso 1 1 calc R U
H35C H 0.2683 1.1235 0.4305 0.126 Uiso 1 1 calc R U
C36 C 0.1925(4) 0.8882(3) 0.4284(2) 0.0908(14) Uani 1 1 d . .
H36A H 0.1900 0.8515 0.3872 0.136 Uiso 1 1 calc R U
H36B H 0.1706 0.8579 0.4703 0.136 Uiso 1 1 calc R U
H36C H 0.2614 0.9078 0.4362 0.136 Uiso 1 1 calc R U
C37 C -0.0342(3) 0.8776(3) 0.3628(2) 0.0834(13) Uani 1 1 d . .
H37A H -0.0563 0.8498 0.4058 0.125 Uiso 1 1 calc R U
H37B H 0.0109 0.8410 0.3369 0.125 Uiso 1 1 calc R U
H37C H -0.0928 0.8909 0.3328 0.125 Uiso 1 1 calc R U
C38 C -0.1289(3) 1.0624(3) 0.3619(2) 0.0675(10) Uani 1 1 d . .
H38A H -0.1718 1.0556 0.4030 0.101 Uiso 1 1 calc R U
H38B H -0.1523 1.0259 0.3237 0.101 Uiso 1 1 calc R U
H38C H -0.1319 1.1199 0.3457 0.101 Uiso 1 1 calc R U
H1 H 0.365(2) 1.0420(17) 0.1950(15) 0.030(8) Uiso 1 1 d . .
H2A H 0.210(2) 0.9124(18) 0.2497(15) 0.034(9) Uiso 1 1 d . .

loop_
_atom_site_aniso_label
_atom_site_aniso_U_11
_atom_site_aniso_U_22
_atom_site_aniso_U_33
_atom_site_aniso_U_23
_atom_site_aniso_U_13
_atom_site_aniso_U_12
Rh1 0.03737(14) 0.03495(13) 0.03410(13) -0.00171(9) -0.00351(9) 0.00136(9)
Rh2 0.04057(14) 0.04416(15) 0.03129(13) -0.00177(9) 0.00147(9) -0.00303(10)
Cl1 0.0522(5) 0.0519(5) 0.0545(5) 0.0055(4) 0.0002(4) -0.0076(4)
Cl2 0.0583(5) 0.0547(5) 0.0572(5) -0.0041(4) 0.0131(4) -0.0151(4)
N1 0.0407(14) 0.0367(14) 0.0362(14) -0.0026(11) -0.0010(11) 0.0039(11)
N2 0.0457(16) 0.0451(15) 0.0374(14) -0.0024(11) -0.0008(12) 0.0005(13)
O1 0.0530(14) 0.0715(16) 0.0465(12) -0.0208(11) -0.0038(10) -0.0028(12)
O2 0.0519(13) 0.0495(12) 0.0391(11) 0.0038(9) -0.0088(10) 0.0054(10)
C1 0.0423(16) 0.0352(15) 0.0369(15) -0.0034(12) 0.0030(12) -0.0051(13)
C2 0.0477(18) 0.0398(17) 0.0517(18) -0.0026(14) 0.0025(14) -0.0012(14)
C3 0.067(2) 0.0449(18) 0.056(2) -0.0130(16) 0.0130(17) -0.0009(17)
C4 0.071(2) 0.059(2) 0.0394(17) -0.0130(16) 0.0119(16) -0.0069(18)
C5 0.058(2) 0.055(2) 0.0374(16) -0.0001(14) 0.0011(14) -0.0059(16)
C6 0.0410(17) 0.0369(16) 0.0396(16) -0.0008(12) 0.0046(13) -0.0070(12)
C7 0.0416(16) 0.0364(15) 0.0378(16) 0.0050(12) -0.0021(12) -0.0060(13)
C8 0.0499(19) 0.0519(19) 0.0465(18) 0.0084(15) 0.0012(14) 0.0051(15)
C9 0.060(2) 0.078(3) 0.064(2) 0.0167(19) -0.0121(18) 0.013(2)
C10 0.0443(19) 0.0481(19) 0.063(2) 0.0064(16) -0.0156(16) -0.0125(15)
C11 0.0366(17) 0.0554(19) 0.0465(18) -0.0071(14) -0.0060(14) -0.0034(14)
C12 0.0415(16) 0.0458(17) 0.0373(15) -0.0033(13) -0.0097(13) 0.0051(14)
C13 0.0441(18) 0.059(2) 0.0406(17) -0.0096(15) -0.0131(14) 0.0039(15)
C14 0.0447(18) 0.0478(19) 0.062(2) -0.0155(16) -0.0170(16) 0.0015(15)
C15 0.084(3) 0.079(3) 0.098(3) 0.031(2) -0.018(2) -0.027(2)
C16 0.048(2) 0.101(3) 0.061(2) -0.015(2) 0.0093(17) -0.006(2)
C17 0.065(2) 0.055(2) 0.072(2) 0.0072(18) -0.0109(18) 0.0121(18)
C18 0.068(3) 0.123(4) 0.0384(19) -0.013(2) -0.0022(18) 0.014(2)
C19 0.078(3) 0.058(2) 0.128(4) -0.040(2) -0.027(3) 0.015(2)
C20 0.0395(17) 0.0542(19) 0.0400(16) 0.0072(14) 0.0039(13) -0.0035(14)
C21 0.062(2) 0.061(2) 0.061(2) 0.0094(17) 0.0065(18) 0.0056(18)
C22 0.061(2) 0.088(3) 0.076(3) 0.036(2) -0.004(2) 0.012(2)
C23 0.059(2) 0.117(4) 0.047(2) 0.015(2) -0.0095(18) 0.002(2)
C24 0.050(2) 0.092(3) 0.0379(17) 0.0036(18) -0.0014(15) -0.006(2)
C25 0.0413(17) 0.0591(19) 0.0342(15) 0.0023(14) 0.0021(13) -0.0067(15)
C26 0.0399(17) 0.0533(18) 0.0356(16) -0.0060(13) 0.0028(13) -0.0113(14)
C27 0.060(2) 0.059(2) 0.058(2) -0.0164(16) 0.0032(17) -0.0085(18)
C28 0.066(2) 0.084(3) 0.076(3) -0.040(2) 0.011(2) -0.010(2)
C29 0.0452(18) 0.071(2) 0.0379(16) -0.0135(15) 0.0075(14) -0.0061(17)
C30 0.052(2) 0.088(3) 0.0302(16) -0.0050(16) 0.0016(14) -0.0098(18)
C31 0.066(2) 0.076(2) 0.0322(16) 0.0138(16) 0.0063(16) 0.0033(19)
C32 0.060(2) 0.066(2) 0.0387(17) 0.0055(15) 0.0075(15) -0.0139(18)
C33 0.0442(18) 0.070(2) 0.0370(17) -0.0065(15) 0.0069(14) -0.0076(16)
C34 0.074(3) 0.077(3) 0.082(3) -0.032(2) 0.011(2) -0.003(2)
C35 0.057(2) 0.137(4) 0.057(2) -0.018(2) -0.0117(18) -0.013(3)
C36 0.102(3) 0.103(3) 0.067(3) 0.033(2) 0.002(2) 0.020(3)
C37 0.098(3) 0.071(3) 0.081(3) 0.010(2) 0.009(2) -0.029(2)
C38 0.043(2) 0.093(3) 0.066(2) -0.012(2) 0.0048(17) -0.0058(19)

loop_
_atom_type_symbol
_atom_type_description
_atom_type_scat_dispersion_real
_atom_type_scat_dispersion_imag
_atom_type_scat_source
C C 0.0033 0.0016 'International Tables Vol C Tables 4.2.6.8 and 6.1.1.4'
H H 0.0000 0.0000 'International Tables Vol C Tables 4.2.6.8 and 6.1.1.4'
N N 0.0061 0.0033 'International Tables Vol C Tables 4.2.6.8 and 6.1.1.4'
O O 0.0106 0.0060 'International Tables Vol C Tables 4.2.6.8 and 6.1.1.4'
Cl Cl 0.1484 0.1585 'International Tables Vol C Tables 4.2.6.8 and 6.1.1.4'
Rh Rh -1.1178 0.9187 'International Tables Vol C Tables 4.2.6.8 and 6.1.1.4'

loop_
_geom_angle_atom_site_label_1
_geom_angle_atom_site_label_2
_geom_angle_atom_site_label_3
_geom_angle
C1 Rh1 N1 78.14(11)
C1 Rh1 C10 110.82(13)
N1 Rh1 C10 101.10(11)
C1 Rh1 C12 115.84(11)
N1 Rh1 C12 162.58(11)
C10 Rh1 C12 65.03(12)
C1 Rh1 C11 95.80(11)
N1 Rh1 C11 134.76(11)
C10 Rh1 C11 38.94(12)
C12 Rh1 C11 38.48(11)
C1 Rh1 C13 154.48(12)
N1 Rh1 C13 126.82(11)
C10 Rh1 C13 63.30(12)
C12 Rh1 C13 38.64(11)
C11 Rh1 C13 63.56(12)
C1 Rh1 C14 148.99(12)
N1 Rh1 C14 99.29(11)
C10 Rh1 C14 38.73(13)
C12 Rh1 C14 63.33(12)
C11 Rh1 C14 63.83(12)
C13 Rh1 C14 35.92(12)
C1 Rh1 Cl1 91.04(8)
N1 Rh1 Cl1 92.88(7)
C10 Rh1 Cl1 155.95(9)
C12 Rh1 Cl1 97.00(9)
C11 Rh1 Cl1 132.28(9)
C13 Rh1 Cl1 92.66(9)
C14 Rh1 Cl1 119.97(10)
C20 Rh2 N2 78.22(12)
C20 Rh2 C32 111.71(13)
N2 Rh2 C32 100.91(12)
C20 Rh2 C29 114.66(13)
N2 Rh2 C29 162.90(12)
C32 Rh2 C29 64.52(13)
C20 Rh2 C33 95.89(12)
N2 Rh2 C33 133.60(11)
C32 Rh2 C33 38.38(13)
C29 Rh2 C33 38.22(11)
C20 Rh2 C31 149.88(13)
N2 Rh2 C31 99.77(12)
C32 Rh2 C31 38.58(13)
C29 Rh2 C31 63.35(14)
C33 Rh2 C31 63.46(13)
C20 Rh2 C30 152.98(14)
N2 Rh2 C30 128.33(13)
C32 Rh2 C30 63.12(13)
C29 Rh2 C30 38.35(12)
C33 Rh2 C30 63.09(12)
C31 Rh2 C30 36.31(13)
C20 Rh2 Cl2 89.90(9)
N2 Rh2 Cl2 92.46(7)
C32 Rh2 Cl2 156.40(9)
C29 Rh2 Cl2 98.53(9)
C33 Rh2 Cl2 133.81(9)
C31 Rh2 Cl2 120.21(10)
C30 Rh2 Cl2 93.33(9)
C7 N1 Rh1 116.3(2)
C7 N1 H1 116(2)
Rh1 N1 H1 127(2)
C26 N2 Rh2 116.3(2)
C26 N2 H2A 121(2)
Rh2 N2 H2A 123(2)
C26 O1 C27 118.5(2)
C7 O2 C8 117.6(2)
C2 C1 C6 116.8(3)
C2 C1 Rh1 128.4(2)
C6 C1 Rh1 114.8(2)
C1 C2 C3 120.6(3)
C1 C2 H2 119.7
C3 C2 H2 119.7
C4 C3 C2 121.4(3)
C4 C3 H3 119.3
C2 C3 H3 119.3
C5 C4 C3 119.4(3)
C5 C4 H4 120.3
C3 C4 H4 120.3
C4 C5 C6 119.4(3)
C4 C5 H5 120.3
C6 C5 H5 120.3
C5 C6 C1 122.4(3)
C5 C6 C7 124.1(3)
C1 C6 C7 113.4(2)
N1 C7 O2 127.3(3)
N1 C7 C6 116.9(3)
O2 C7 C6 115.8(2)
O2 C8 C9 107.6(3)
O2 C8 H8A 110.2
C9 C8 H8A 110.2
O2 C8 H8B 110.2
C9 C8 H8B 110.2
H8A C8 H8B 108.5
C8 C9 H9A 109.5
C8 C9 H9B 109.5
H9A C9 H9B 109.5
C8 C9 H9C 109.5
H9A C9 H9C 109.5
H9B C9 H9C 109.5
C11 C10 C14 107.7(3)
C11 C10 C15 126.8(4)
C14 C10 C15 124.8(3)
C11 C10 Rh1 71.90(17)
C14 C10 Rh1 74.76(18)
C15 C10 Rh1 126.3(2)
C12 C11 C10 107.6(3)
C12 C11 C16 126.1(3)
C10 C11 C16 126.3(3)
C12 C11 Rh1 70.50(17)
C10 C11 Rh1 69.16(17)
C16 C11 Rh1 128.0(2)
C11 C12 C13 107.3(3)
C11 C12 C17 127.7(3)
C13 C12 C17 124.7(3)
C11 C12 Rh1 71.02(16)
C13 C12 Rh1 73.65(16)
C17 C12 Rh1 126.1(2)
C14 C13 C12 109.0(3)
C14 C13 C18 126.9(3)
C12 C13 C18 124.1(3)
C14 C13 Rh1 72.10(17)
C12 C13 Rh1 67.71(15)
C18 C13 Rh1 124.1(2)
C13 C14 C10 108.1(3)
C13 C14 C19 127.2(4)
C10 C14 C19 124.8(3)
C13 C14 Rh1 71.99(17)
C10 C14 Rh1 66.51(16)
C19 C14 Rh1 126.4(2)
C10 C15 H15A 109.5
C10 C15 H15B 109.5
H15A C15 H15B 109.5
C10 C15 H15C 109.5
H15A C15 H15C 109.5
H15B C15 H15C 109.5
C11 C16 H16A 109.5
C11 C16 H16B 109.5
H16A C16 H16B 109.5
C11 C16 H16C 109.5
H16A C16 H16C 109.5
H16B C16 H16C 109.5
C12 C17 H17A 109.5
C12 C17 H17B 109.5
H17A C17 H17B 109.5
C12 C17 H17C 109.5
H17A C17 H17C 109.5
H17B C17 H17C 109.5
C13 C18 H18A 109.5
C13 C18 H18B 109.5
H18A C18 H18B 109.5
C13 C18 H18C 109.5
H18A C18 H18C 109.5
H18B C18 H18C 109.5
C14 C19 H19A 109.5
C14 C19 H19B 109.5
H19A C19 H19B 109.5
C14 C19 H19C 109.5
H19A C19 H19C 109.5
H19B C19 H19C 109.5
C21 C20 C25 116.9(3)
C21 C20 Rh2 128.8(3)
C25 C20 Rh2 114.3(2)
C20 C21 C22 120.1(4)
C20 C21 H21 119.9
C22 C21 H21 119.9
C23 C22 C21 121.3(4)
C23 C22 H22 119.3
C21 C22 H22 119.3
C22 C23 C24 120.0(3)
C22 C23 H23 120.0
C24 C23 H23 120.0
C23 C24 C25 119.4(4)
C23 C24 H24 120.3
C25 C24 H24 120.3
C24 C25 C20 122.1(3)
C24 C25 C26 123.8(3)
C20 C25 C26 113.9(3)
N2 C26 O1 127.6(3)
N2 C26 C25 116.3(3)
O1 C26 C25 115.9(3)
O1 C27 C28 107.4(3)
O1 C27 H27A 110.2
C28 C27 H27A 110.2
O1 C27 H27B 110.2
C28 C27 H27B 110.2
H27A C27 H27B 108.5
C27 C28 H28A 109.5
C27 C28 H28B 109.5
H28A C28 H28B 109.5
C27 C28 H28C 109.5
H28A C28 H28C 109.5
H28B C28 H28C 109.5
C33 C29 C30 107.6(3)
C33 C29 C34 127.3(3)
C30 C29 C34 124.9(3)
C33 C29 Rh2 71.26(17)
C30 C29 Rh2 74.40(18)
C34 C29 Rh2 124.4(2)
C31 C30 C29 108.2(3)
C31 C30 C35 127.3(4)
C29 C30 C35 124.5(4)
C31 C30 Rh2 71.29(18)
C29 C30 Rh2 67.25(16)
C35 C30 Rh2 125.1(3)
C30 C31 C32 107.7(3)
C30 C31 C36 126.8(4)
C32 C31 C36 125.5(4)
C30 C31 Rh2 72.40(19)
C32 C31 Rh2 66.89(17)
C36 C31 Rh2 124.9(2)
C33 C32 C31 108.1(3)
C33 C32 C37 126.4(3)
C31 C32 C37 125.0(4)
C33 C32 Rh2 71.98(18)
C31 C32 Rh2 74.53(18)
C37 C32 Rh2 125.8(2)
C32 C33 C29 108.1(3)
C32 C33 C38 125.2(3)
C29 C33 C38 126.7(3)
C32 C33 Rh2 69.64(18)
C29 C33 Rh2 70.52(17)
C38 C33 Rh2 127.0(2)
C29 C34 H34A 109.5
C29 C34 H34B 109.5
H34A C34 H34B 109.5
C29 C34 H34C 109.5
H34A C34 H34C 109.5
H34B C34 H34C 109.5
C30 C35 H35A 109.5
C30 C35 H35B 109.5
H35A C35 H35B 109.5
C30 C35 H35C 109.5
H35A C35 H35C 109.5
H35B C35 H35C 109.5
C31 C36 H36A 109.5
C31 C36 H36B 109.5
H36A C36 H36B 109.5
C31 C36 H36C 109.5
H36A C36 H36C 109.5
H36B C36 H36C 109.5
C32 C37 H37A 109.5
C32 C37 H37B 109.5
H37A C37 H37B 109.5
C32 C37 H37C 109.5
H37A C37 H37C 109.5
H37B C37 H37C 109.5
C33 C38 H38A 109.5
C33 C38 H38B 109.5
H38A C38 H38B 109.5
C33 C38 H38C 109.5
H38A C38 H38C 109.5
H38B C38 H38C 109.5

loop_
_geom_bond_atom_site_label_1
_geom_bond_atom_site_label_2
_geom_bond_distance
Rh1 C1 2.032(3)
Rh1 N1 2.088(2)
Rh1 C10 2.132(3)
Rh1 C12 2.161(3)
Rh1 C11 2.168(3)
Rh1 C13 2.241(3)
Rh1 C14 2.242(3)
Rh1 Cl1 2.4225(8)
Rh2 C20 2.024(3)
Rh2 N2 2.087(3)
Rh2 C32 2.133(3)
Rh2 C29 2.153(3)
Rh2 C33 2.163(3)
Rh2 C31 2.235(3)
Rh2 C30 2.249(3)
Rh2 Cl2 2.3948(8)
N1 C7 1.270(3)
N1 H1 0.81(3)
N2 C26 1.273(4)
N2 H2A 0.79(3)
O1 C26 1.333(3)
O1 C27 1.444(4)
O2 C7 1.344(3)
O2 C8 1.432(4)
C1 C2 1.391(4)
C1 C6 1.403(4)
C2 C3 1.391(4)
C2 H2 0.9300
C3 C4 1.376(5)
C3 H3 0.9300
C4 C5 1.374(4)
C4 H4 0.9300
C5 C6 1.390(4)
C5 H5 0.9300
C6 C7 1.460(4)
C8 C9 1.509(4)
C8 H8A 0.9700
C8 H8B 0.9700
C9 H9A 0.9600
C9 H9B 0.9600
C9 H9C 0.9600
C10 C11 1.433(4)
C10 C14 1.454(5)
C10 C15 1.496(5)
C11 C12 1.427(4)
C11 C16 1.489(4)
C12 C13 1.458(4)
C12 C17 1.488(4)
C13 C14 1.382(5)
C13 C18 1.505(5)
C14 C19 1.503(5)
C15 H15A 0.9600
C15 H15B 0.9600
C15 H15C 0.9600
C16 H16A 0.9600
C16 H16B 0.9600
C16 H16C 0.9600
C17 H17A 0.9600
C17 H17B 0.9600
C17 H17C 0.9600
C18 H18A 0.9600
C18 H18B 0.9600
C18 H18C 0.9600
C19 H19A 0.9600
C19 H19B 0.9600
C19 H19C 0.9600
C20 C21 1.388(4)
C20 C25 1.409(4)
C21 C22 1.403(5)
C21 H21 0.9300
C22 C23 1.364(6)
C22 H22 0.9300
C23 C24 1.367(5)
C23 H23 0.9300
C24 C25 1.389(4)
C24 H24 0.9300
C25 C26 1.454(4)
C27 C28 1.496(4)
C27 H27A 0.9700
C27 H27B 0.9700
C28 H28A 0.9600
C28 H28B 0.9600
C28 H28C 0.9600
C29 C33 1.413(4)
C29 C30 1.449(5)
C29 C34 1.501(5)
C30 C31 1.397(5)
C30 C35 1.493(5)
C31 C32 1.446(5)
C31 C36 1.495(5)
C32 C33 1.413(5)
C32 C37 1.513(5)
C33 C38 1.511(5)
C34 H34A 0.9600
C34 H34B 0.9600
C34 H34C 0.9600
C35 H35A 0.9600
C35 H35B 0.9600
C35 H35C 0.9600
C36 H36A 0.9600
C36 H36B 0.9600
C36 H36C 0.9600
C37 H37A 0.9600
C37 H37B 0.9600
C37 H37C 0.9600
C38 H38A 0.9600
C38 H38B 0.9600
C38 H38C 0.9600

loop_
_geom_hbond_atom_site_label_D
_geom_hbond_atom_site_label_H
_geom_hbond_atom_site_label_A
_geom_hbond_distance_DH
_geom_hbond_distance_HA
_geom_hbond_distance_DA
_geom_hbond_angle_DHA
C27 H27B Cl1 0.97 2.71 3.427(4) 131.5
C8 H8B Cl2 0.97 2.85 3.554(3) 129.9
C27 H27B Cl1 0.97 2.71 3.427(4) 131.5
C8 H8B Cl2 0.97 2.85 3.554(3) 129.9

loop_
_geom_torsion_atom_site_label_1
_geom_torsion_atom_site_label_2
_geom_torsion_atom_site_label_3
_geom_torsion_atom_site_label_4
_geom_torsion
C6 C1 C2 C3 1.1(4)
Rh1 C1 C2 C3 -179.2(2)
C1 C2 C3 C4 0.5(5)
C2 C3 C4 C5 -0.9(5)
C3 C4 C5 C6 -0.3(5)
C4 C5 C6 C1 2.1(5)
C4 C5 C6 C7 -173.4(3)
C2 C1 C6 C5 -2.4(4)
Rh1 C1 C6 C5 177.9(2)
C2 C1 C6 C7 173.5(2)
Rh1 C1 C6 C7 -6.2(3)
Rh1 N1 C7 O2 -179.2(2)
Rh1 N1 C7 C6 3.4(3)
C8 O2 C7 N1 6.3(4)
C8 O2 C7 C6 -176.4(2)
C5 C6 C7 N1 177.6(3)
C1 C6 C7 N1 1.8(4)
C5 C6 C7 O2 0.0(4)
C1 C6 C7 O2 -175.9(2)
C7 O2 C8 C9 178.0(3)
C14 C10 C11 C12 6.4(3)
C15 C10 C11 C12 177.4(3)
Rh1 C10 C11 C12 -60.3(2)
C14 C10 C11 C16 -170.7(3)
C15 C10 C11 C16 0.3(5)
Rh1 C10 C11 C16 122.5(3)
C14 C10 C11 Rh1 66.7(2)
C15 C10 C11 Rh1 -122.3(3)
C10 C11 C12 C13 -5.8(3)
C16 C11 C12 C13 171.4(3)
Rh1 C11 C12 C13 -65.26(19)
C10 C11 C12 C17 -179.1(3)
C16 C11 C12 C17 -1.9(5)
Rh1 C11 C12 C17 121.5(3)
C10 C11 C12 Rh1 59.5(2)
C16 C11 C12 Rh1 -123.4(3)
C11 C12 C13 C14 3.0(3)
C17 C12 C13 C14 176.5(3)
Rh1 C12 C13 C14 -60.5(2)
C11 C12 C13 C18 -179.5(3)
C17 C12 C13 C18 -6.0(5)
Rh1 C12 C13 C18 117.0(3)
C11 C12 C13 Rh1 63.51(19)
C17 C12 C13 Rh1 -123.0(3)
C12 C13 C14 C10 1.0(3)
C18 C13 C14 C10 -176.4(3)
Rh1 C13 C14 C10 -56.8(2)
C12 C13 C14 C19 -179.8(3)
C18 C13 C14 C19 2.8(5)
Rh1 C13 C14 C19 122.4(3)
C12 C13 C14 Rh1 57.8(2)
C18 C13 C14 Rh1 -119.6(3)
C11 C10 C14 C13 -4.6(3)
C15 C10 C14 C13 -175.8(3)
Rh1 C10 C14 C13 60.2(2)
C11 C10 C14 C19 176.1(3)
C15 C10 C14 C19 4.9(5)
Rh1 C10 C14 C19 -119.0(3)
C11 C10 C14 Rh1 -64.8(2)
C15 C10 C14 Rh1 124.0(3)
C25 C20 C21 C22 3.2(5)
Rh2 C20 C21 C22 -177.1(3)
C20 C21 C22 C23 -1.0(6)
C21 C22 C23 C24 -1.1(6)
C22 C23 C24 C25 0.7(6)
C23 C24 C25 C20 1.7(5)
C23 C24 C25 C26 -172.2(3)
C21 C20 C25 C24 -3.7(5)
Rh2 C20 C25 C24 176.6(2)
C21 C20 C25 C26 170.8(3)
Rh2 C20 C25 C26 -9.0(3)
Rh2 N2 C26 O1 -178.2(2)
Rh2 N2 C26 C25 5.6(4)
C27 O1 C26 N2 1.0(5)
C27 O1 C26 C25 177.2(3)
C24 C25 C26 N2 176.5(3)
C20 C25 C26 N2 2.2(4)
C24 C25 C26 O1 -0.1(4)
C20 C25 C26 O1 -174.5(3)
C26 O1 C27 C28 -172.5(3)
C33 C29 C30 C31 4.2(3)
C34 C29 C30 C31 178.9(3)
Rh2 C29 C30 C31 -59.8(2)
C33 C29 C30 C35 -178.0(3)
C34 C29 C30 C35 -3.4(5)
Rh2 C29 C30 C35 118.0(3)
C33 C29 C30 Rh2 64.0(2)
C34 C29 C30 Rh2 -121.3(3)
C29 C30 C31 C32 -0.5(4)
C35 C30 C31 C32 -178.1(3)
Rh2 C30 C31 C32 -57.8(2)
C29 C30 C31 C36 178.1(3)
C35 C30 C31 C36 0.5(6)
Rh2 C30 C31 C36 120.9(4)
C29 C30 C31 Rh2 57.3(2)
C35 C30 C31 Rh2 -120.4(4)
C30 C31 C32 C33 -3.4(4)
C36 C31 C32 C33 177.9(3)
Rh2 C31 C32 C33 -64.7(2)
C30 C31 C32 C37 -175.6(3)
C36 C31 C32 C37 5.8(5)
Rh2 C31 C32 C37 123.2(3)
C30 C31 C32 Rh2 61.3(2)
C36 C31 C32 Rh2 -117.4(3)
C31 C32 C33 C29 6.1(3)
C37 C32 C33 C29 178.1(3)
Rh2 C32 C33 C29 -60.3(2)
C31 C32 C33 C38 -172.0(3)
C37 C32 C33 C38 0.0(5)
Rh2 C32 C33 C38 121.6(3)
C31 C32 C33 Rh2 66.3(2)
C37 C32 C33 Rh2 -121.6(3)
C30 C29 C33 C32 -6.4(3)
C34 C29 C33 C32 179.1(3)
Rh2 C29 C33 C32 59.7(2)
C30 C29 C33 C38 171.7(3)
C34 C29 C33 C38 -2.8(5)
Rh2 C29 C33 C38 -122.2(3)
C30 C29 C33 Rh2 -66.1(2)
C34 C29 C33 Rh2 119.4(3)
